data_2205991
loop_
_publ_author_name
'Wang, Shui'
'Wang, Jing-Kang'
'Chen, Dong-Xiu'

_publ_section_title
;
 3,4-Methylenedioxybenzaldehyde
;
_journal_issue 6
_journal_name_full 'Acta Crystallographica Section E'
_journal_page_first o1888
_journal_page_last o1889
_journal_paper_doi 10.1107/S160053680501593X
_journal_volume 61
_journal_year 2005
_chemical_formula_iupac 'C8 H6 O3'
_chemical_formula_moiety 'C8 H6 O3'
_chemical_formula_sum 'C8 H6 O3'
_chemical_formula_weight 150.13
_chemical_melting_point 310.15
_chemical_name_common 3,4-Methylenedioxy-benzaldehyde
_chemical_name_systematic
;
3,4-Methylenedioxybenzaldehyde
;
_space_group_IT_number 62
_symmetry_cell_setting orthorhombic
_symmetry_space_group_name_Hall '-P 2ac 2n'
_symmetry_space_group_name_H-M 'P n m a'
_atom_sites_solution_hydrogens geom
_atom_sites_solution_primary direct
_atom_sites_solution_secondary difmap
_cell_angle_alpha 90.00
_cell_angle_beta 90.00
_cell_angle_gamma 90.00
_cell_formula_units_Z 4
_cell_length_a 7.1738(14)
_cell_length_b 6.3367(13)
_cell_length_c 14.782(3)
_cell_measurement_reflns_used 6628
_cell_measurement_temperature 293(2)
_cell_measurement_theta_max 27.48
_cell_measurement_theta_min 3.16
_cell_volume 672.0(2)
_computing_cell_refinement RAPID-AUTO
_computing_data_collection 'RAPID-AUTO (Rigaku, 2004)'
_computing_data_reduction RAPID-AUTO
_computing_molecular_graphics 'SHELXTL (Bruker, 1998)'
_computing_publication_material SHELXTL
_computing_structure_refinement 'SHELXL97 (Sheldrick, 1997)'
_computing_structure_solution 'SHELXS97 (Sheldrick, 1997)'
_diffrn_ambient_temperature 293(2)
_diffrn_measured_fraction_theta_full 0.999
_diffrn_measured_fraction_theta_max 0.999
_diffrn_measurement_device_type 'Rigaku R-AXIS RAPID IP area-detector'
_diffrn_measurement_method oscillation
_diffrn_radiation_monochromator graphite
_diffrn_radiation_source 'rotating anode'
_diffrn_radiation_type MoK\a
_diffrn_radiation_wavelength 0.71073
_diffrn_reflns_av_R_equivalents 0.0597
_diffrn_reflns_av_sigmaI/netI 0.0430
_diffrn_reflns_limit_h_max 9
_diffrn_reflns_limit_h_min -8
_diffrn_reflns_limit_k_max 8
_diffrn_reflns_limit_k_min -8
_diffrn_reflns_limit_l_max 19
_diffrn_reflns_limit_l_min -19
_diffrn_reflns_number 6193
_diffrn_reflns_theta_full 27.48
_diffrn_reflns_theta_max 27.48
_diffrn_reflns_theta_min 3.16
_diffrn_standards_decay_% 0
_diffrn_standards_number 0
_exptl_absorpt_coefficient_mu 0.115
_exptl_absorpt_correction_T_max 0.9926
_exptl_absorpt_correction_T_min 0.9143
_exptl_absorpt_correction_type psi-scan
_exptl_absorpt_process_details '(ABSCOR; Higashi, 1995)'
_exptl_crystal_colour colourless
_exptl_crystal_density_diffrn 1.484
_exptl_crystal_density_method 'not measured'
_exptl_crystal_description plate
_exptl_crystal_F_000 312
_exptl_crystal_size_max 0.79
_exptl_crystal_size_mid 0.19
_exptl_crystal_size_min 0.07
_refine_diff_density_max 0.327
_refine_diff_density_min -0.215
_refine_ls_extinction_coef 0.005(3)
_refine_ls_extinction_expression Fc^*^=kFc[1+0.001xFc^2^\l^3^/sin(2\q)]^-1/4^
_refine_ls_extinction_method 'SHELXL97 (Sheldrick, 1997)'
_refine_ls_goodness_of_fit_ref 0.987
_refine_ls_hydrogen_treatment constr
_refine_ls_matrix_type full
_refine_ls_number_parameters 73
_refine_ls_number_reflns 840
_refine_ls_number_restraints 0
_refine_ls_restrained_S_all 0.987
_refine_ls_R_factor_all 0.0535
_refine_ls_R_factor_gt 0.0433
_refine_ls_shift/su_max 0.010
_refine_ls_shift/su_mean 0.002
_refine_ls_structure_factor_coef Fsqd
_refine_ls_weighting_details 'calc w = 1/[\s^2^(Fo^2^)+(0.08P)^2^] where P=(Fo^2^+2Fc^2^)/3'
_refine_ls_weighting_scheme calc
_refine_ls_wR_factor_gt 0.1131
_refine_ls_wR_factor_ref 0.1187
_reflns_number_gt 631
_reflns_number_total 840
_reflns_threshold_expression I>2\s(I)
_cod_data_source_file is6080.cif
_cod_data_source_block I
_cod_database_code 2205991
_cod_database_fobs_code 2205991

loop_
_symmetry_equiv_pos_as_xyz
'x, y, z'
'-x+1/2, -y, z+1/2'
'x+1/2, -y+1/2, -z+1/2'
'-x, y+1/2, -z'
'-x, -y, -z'
'x-1/2, y, -z-1/2'
'-x-1/2, y-1/2, z-1/2'
'x, -y-1/2, z'

loop_
_atom_site_label
_atom_site_fract_x
_atom_site_fract_y
_atom_site_fract_z
_atom_site_U_iso_or_equiv
_atom_site_adp_type
_atom_site_calc_flag
_atom_site_refinement_flags
_atom_site_occupancy
_atom_site_type_symbol
O1 1.20830(19) 0.7500 -0.15880(10) 0.0291(4) Uani d S 1 O
O2 0.90763(17) 0.7500 0.16705(9) 0.0260(4) Uani d S 1 O
O3 0.58810(18) 0.7500 0.14463(10) 0.0313(4) Uani d S 1 O
C1 1.0387(3) 0.7500 -0.16086(14) 0.0246(4) Uani d S 1 C
H1A 0.9820 0.7500 -0.2174 0.022(5) Uiso d SR 1 H
C2 0.9165(3) 0.7500 -0.08147(13) 0.0202(4) Uani d S 1 C
C3 0.9929(2) 0.7500 0.00617(12) 0.0201(4) Uani d S 1 C
H3A 1.1209 0.7500 0.0159 0.020(5) Uiso d SR 1 H
C4 0.8691(3) 0.7500 0.07594(12) 0.0206(4) Uani d S 1 C
C5 0.7315(3) 0.7500 0.21242(13) 0.0262(5) Uani d S 1 C
H5A 0.7202 0.6258 0.2504 0.030(4) Uiso d R 1 H
C6 0.6770(3) 0.7500 0.06259(14) 0.0232(4) Uani d S 1 C
C7 0.5995(3) 0.7500 -0.02203(15) 0.0277(5) Uani d S 1 C
H7A 0.4712 0.7500 -0.0307 0.034(6) Uiso d SR 1 H
C8 0.7244(3) 0.7500 -0.09465(14) 0.0248(5) Uani d S 1 C
H8A 0.6777 0.7500 -0.1533 0.031(6) Uiso d SR 1 H

loop_
_atom_site_aniso_label
_atom_site_aniso_U_11
_atom_site_aniso_U_22
_atom_site_aniso_U_33
_atom_site_aniso_U_12
_atom_site_aniso_U_13
_atom_site_aniso_U_23
O1 0.0242(7) 0.0364(8) 0.0265(8) 0.000 0.0048(6) 0.000
O2 0.0186(7) 0.0426(8) 0.0168(7) 0.000 0.0017(5) 0.000
O3 0.0175(7) 0.0518(9) 0.0245(8) 0.000 0.0052(5) 0.000
C1 0.0271(10) 0.0249(9) 0.0217(9) 0.000 -0.0012(8) 0.000
C2 0.0200(9) 0.0188(8) 0.0219(10) 0.000 0.0018(7) 0.000
C3 0.0149(8) 0.0227(8) 0.0228(10) 0.000 0.0000(7) 0.000
C4 0.0203(9) 0.0216(8) 0.0198(9) 0.000 -0.0020(7) 0.000
C5 0.0198(9) 0.0350(10) 0.0238(11) 0.000 0.0020(8) 0.000
C6 0.0163(8) 0.0266(9) 0.0266(10) 0.000 0.0034(7) 0.000
C7 0.0163(8) 0.0357(10) 0.0312(11) 0.000 -0.0049(8) 0.000
C8 0.0225(9) 0.0290(9) 0.0229(10) 0.000 -0.0043(8) 0.000

loop_
_atom_type_symbol
_atom_type_description
_atom_type_scat_dispersion_real
_atom_type_scat_dispersion_imag
_atom_type_scat_source
C C 0.0033 0.0016 'International Tables Vol C Tables 4.2.6.8 and 6.1.1.4'
H H 0.0000 0.0000 'International Tables Vol C Tables 4.2.6.8 and 6.1.1.4'
O O 0.0106 0.0060 'International Tables Vol C Tables 4.2.6.8 and 6.1.1.4'

loop_
_geom_angle_atom_site_label_1
_geom_angle_atom_site_label_2
_geom_angle_atom_site_label_3
_geom_angle
C4 O2 C5 106.36(14)
C6 O3 C5 106.51(14)
O1 C1 C2 125.32(19)
O1 C1 H1A 117.4
C2 C1 H1A 117.3
C8 C2 C3 120.96(18)
C8 C2 C1 118.71(18)
C3 C2 C1 120.33(17)
C4 C3 C2 116.36(17)
C4 C3 H3A 121.8
C2 C3 H3A 121.8
C3 C4 O2 127.68(17)
C3 C4 C6 122.58(18)
O2 C4 C6 109.74(17)
O2 C5 O3 107.80(15)
O2 C5 H5A 110.2
O3 C5 H5A 110.1
C7 C6 O3 128.29(17)
C7 C6 C4 122.12(18)
O3 C6 C4 109.60(17)
C6 C7 C8 116.18(18)
C6 C7 H7A 121.9
C8 C7 H7A 121.9
C2 C8 C7 121.8(2)
C2 C8 H8A 119.1
C7 C8 H8A 119.1

loop_
_geom_bond_atom_site_label_1
_geom_bond_atom_site_label_2
_geom_bond_distance
O1 C1 1.217(2)
O2 C4 1.375(2)
O2 C5 1.431(2)
O3 C6 1.370(2)
O3 C5 1.436(2)
C1 C2 1.465(3)
C1 H1A 0.9299
C2 C8 1.392(3)
C2 C3 1.406(3)
C3 C4 1.361(3)
C3 H3A 0.9296
C4 C6 1.392(3)
C5 H5A 0.9700
C6 C7 1.369(3)
C7 C8 1.398(3)
C7 H7A 0.9292
C8 H8A 0.9297

loop_
_geom_torsion_atom_site_label_1
_geom_torsion_atom_site_label_2
_geom_torsion_atom_site_label_3
_geom_torsion_atom_site_label_4
_geom_torsion
O1 C1 C2 C8 180.0
O1 C1 C2 C3 0.0
C8 C2 C3 C4 0.0
C1 C2 C3 C4 180.0
C2 C3 C4 O2 180.0
C2 C3 C4 C6 0.0
C5 O2 C4 C3 180.0
C5 O2 C4 C6 0.0
C4 O2 C5 O3 0.0
C6 O3 C5 O2 0.0
C5 O3 C6 C7 180.0
C5 O3 C6 C4 0.0
C3 C4 C6 C7 0.0
O2 C4 C6 C7 180.0
C3 C4 C6 O3 180.0
O2 C4 C6 O3 0.0
O3 C6 C7 C8 180.0
C4 C6 C7 C8 0.0
C3 C2 C8 C7 0.0000(10)
C1 C2 C8 C7 180.0
C6 C7 C8 C2 0.0000(10)

loop_
_cod_related_entry_id
_cod_related_entry_database
_cod_related_entry_code
1 ChemSpider 13859497
